data_4508313
loop_
_publ_author_name
'Oueslati, Issam'
'Paix\~ao, Jos\'e A.'
'Rodrigues, V\'itor H.'
'Suwinska, Kinga'
'Lesniewska, Barbara'
'Shkurenko, Aleksander'
'Eus\'ebio, M. Ermelinda S.'
'Vicens, Jacques'
'Maria, Teresa M. R.'
'Ramalho, Am\'ilcar L.'

_publ_section_title
;
 Generating Flexibility in Inclusion Compounds that Possess
 Solvent-Accessible Voids: An Alternative Route to Control Pore Size in
 Three-Dimensional Nanoporous Molecular Crystals
;
_journal_issue 10
_journal_name_full 'Crystal Growth &amp; Design'
_journal_page_first 4512
_journal_paper_doi 10.1021/cg400996w
_journal_volume 13
_journal_year 2013
_chemical_formula_moiety 'C50 H64 N2 O6, C3 H8 O, C2 H3 N'
_chemical_formula_sum 'C55 H75 N3 O7'
_chemical_formula_weight 890.18
_chemical_name_common IOBP54
_chemical_name_systematic
;
 ?
;
_space_group_IT_number 15
_symmetry_cell_setting monoclinic
_symmetry_space_group_name_Hall '-C 2yc'
_symmetry_space_group_name_H-M 'C 1 2/c 1'
_atom_sites_solution_hydrogens geom
_atom_sites_solution_primary direct
_atom_sites_solution_secondary difmap
_audit_creation_method SHELXL-97
_cell_angle_alpha 90.00
_cell_angle_beta 115.979(2)
_cell_angle_gamma 90.00
_cell_formula_units_Z 8
_cell_length_a 36.004(1)
_cell_length_b 12.0390(5)
_cell_length_c 26.561(1)
_cell_measurement_reflns_used 60376
_cell_measurement_temperature 100(2)
_cell_measurement_theta_max 23.26
_cell_measurement_theta_min 2.75
_cell_volume 10349.6(7)
_computing_cell_refinement 'Denzo and Scalepak (Otwinowski & Minor, 1997)'
_computing_data_collection 'Collect data collection software (Nonius B.V., 1998)'
_computing_data_reduction 'Denzo and Scalepak (Otwinowski & Minor, 1997)'
_computing_structure_refinement 'SHELXL-97 (Sheldrick, 2008)'
_computing_structure_solution 'SHELXS-97 (Sheldrick, 1990)'
_diffrn_ambient_temperature 100(2)
_diffrn_detector_area_resol_mean 8.3
_diffrn_measured_fraction_theta_full 0.985
_diffrn_measured_fraction_theta_max 0.985
_diffrn_measurement_device_type KappaApexII
_diffrn_measurement_method '\f and \w scans'
_diffrn_radiation_monochromator graphite
_diffrn_radiation_source 'fine-focus sealed tube'
_diffrn_radiation_type MoK\a
_diffrn_radiation_wavelength 0.71073
_diffrn_reflns_av_R_equivalents 0.3015
_diffrn_reflns_av_sigmaI/netI 0.1588
_diffrn_reflns_limit_h_max 35
_diffrn_reflns_limit_h_min -35
_diffrn_reflns_limit_k_max 11
_diffrn_reflns_limit_k_min -11
_diffrn_reflns_limit_l_max 26
_diffrn_reflns_limit_l_min -26
_diffrn_reflns_number 41377
_diffrn_reflns_theta_full 20.68
_diffrn_reflns_theta_max 20.82
_diffrn_reflns_theta_min 2.75
_exptl_absorpt_coefficient_mu 0.075
_exptl_absorpt_correction_type none
_exptl_crystal_colour colourless
_exptl_crystal_density_diffrn 1.143
_exptl_crystal_density_method 'not measured'
_exptl_crystal_description block
_exptl_crystal_F_000 3856
_exptl_crystal_size_max 0.2
_exptl_crystal_size_mid 0.1
_exptl_crystal_size_min 0.05
_refine_diff_density_max 1.056
_refine_diff_density_min -0.330
_refine_diff_density_rms 0.082
_refine_ls_extinction_coef 0.0000
_refine_ls_extinction_expression Fc^*^=kFc[1+0.001xFc^2^\l^3^/sin(2\q)]^-1/4^
_refine_ls_extinction_method SHELXL
_refine_ls_goodness_of_fit_ref 1.02
_refine_ls_hydrogen_treatment constr
_refine_ls_matrix_type full
_refine_ls_number_parameters 604
_refine_ls_number_reflns 5237
_refine_ls_number_restraints 13
_refine_ls_restrained_S_all 1.03
_refine_ls_R_factor_all 0.203
_refine_ls_R_factor_gt 0.118
_refine_ls_shift/su_max 0.000
_refine_ls_shift/su_mean 0.000
_refine_ls_structure_factor_coef Fsqd
_refine_ls_weighting_details 'calc w=1/[\s^2^(Fo^2^)+(0.1453P)^2^+61.6186P] where P=(Fo^2^+2Fc^2^)/3'
_refine_ls_weighting_scheme calc
_refine_ls_wR_factor_gt 0.273
_refine_ls_wR_factor_ref 0.312
_reflns_number_gt 5237
_reflns_number_total 5415
_reflns_threshold_expression >2\s(I)
_cod_data_source_file cg400996w_si_003.cif
_cod_data_source_block C:\Documents_and_Settings\Kinga_Suwinska\Moje_dokumenty\Crystals\BARBARA\IOBP54\iobp54.CIF
_cod_original_cell_volume 10349.6(8)
_cod_original_sg_symbol_H-M C2/c
_cod_database_code 4508313

loop_
_symmetry_equiv_pos_as_xyz
'x, y, z'
'-x, y, -z+1/2'
'x+1/2, y+1/2, z'
'-x+1/2, y+1/2, -z+1/2'
'-x, -y, -z'
'x, -y, z-1/2'
'-x+1/2, -y+1/2, -z'
'x+1/2, -y+1/2, z-1/2'

loop_
_atom_site_label
_atom_site_type_symbol
_atom_site_fract_x
_atom_site_fract_y
_atom_site_fract_z
_atom_site_U_iso_or_equiv
_atom_site_adp_type
_atom_site_occupancy
_atom_site_symmetry_multiplicity
_atom_site_calc_flag
_atom_site_refinement_flags
O1B O -0.01940(19) 0.6432(6) 0.4038(3) 0.0423(18) Uani 1 1 d .
H1B H 0.0019 0.6058 0.4100 0.063 Uiso 1 1 calc R
C2B C -0.0311(3) 0.6260(9) 0.4480(4) 0.045(3) Uani 1 1 d .
H2B H -0.0306 0.5446 0.4558 0.054 Uiso 1 1 calc R
C36 C 0.1469(5) 0.2206(11) 0.1004(7) 0.110(6) Uani 1 1 d .
H36A H 0.1190 0.2198 0.0694 0.165 Uiso 1 1 calc R
H36B H 0.1459 0.1916 0.1343 0.165 Uiso 1 1 calc R
H36C H 0.1651 0.1739 0.0907 0.165 Uiso 1 1 calc R
C3B C 0.0008(3) 0.6855(9) 0.5004(4) 0.056(3) Uani 1 1 d .
H3B1 H 0.0286 0.6587 0.5088 0.084 Uiso 1 1 calc R
H3B2 H -0.0053 0.6699 0.5323 0.084 Uiso 1 1 calc R
H3B3 H -0.0007 0.7657 0.4936 0.084 Uiso 1 1 calc R
C1B C -0.0735(3) 0.6687(8) 0.4296(4) 0.043(3) Uani 1 1 d .
H1B1 H -0.0747 0.7464 0.4178 0.065 Uiso 1 1 calc R
H1B2 H -0.0812 0.6641 0.4606 0.065 Uiso 1 1 calc R
H1B3 H -0.0927 0.6242 0.3980 0.065 Uiso 1 1 calc R
C1A C 0.1602(3) 0.2185(9) 0.2703(4) 0.050(3) Uani 1 1 d U
H1A1 H 0.1703 0.2945 0.2715 0.075 Uiso 1 1 calc R
H1A2 H 0.1539 0.2065 0.3022 0.075 Uiso 1 1 calc R
H1A3 H 0.1352 0.2073 0.2354 0.075 Uiso 1 1 calc R
C2A C 0.1931(5) 0.1371(18) 0.2732(7) 0.137(6) Uani 1 1 d U
N1A N 0.2187(4) 0.0947(16) 0.2707(6) 0.159(6) Uani 1 1 d U
O4 O 0.10474(18) 0.3428(5) 0.3851(3) 0.0382(18) Uani 1 1 d .
O2 O 0.10401(18) 0.5656(5) 0.2511(2) 0.0317(17) Uani 1 1 d .
O3 O 0.05569(17) 0.3802(5) 0.2748(3) 0.0361(18) Uani 1 1 d .
H3H H 0.0594 0.3618 0.3072 0.054 Uiso 1 1 calc R
O6 O 0.0479(2) 0.4933(6) 0.4404(3) 0.0445(19) Uani 1 1 d .
O1 O 0.15552(18) 0.5123(6) 0.3579(3) 0.0413(18) Uani 1 1 d .
H1 H 0.1413 0.5298 0.3242 0.062 Uiso 1 1 calc R
N2 N 0.0908(2) 0.5497(7) 0.4038(3) 0.036(2) Uani 1 1 d .
H2 H 0.1124 0.5311 0.3983 0.044 Uiso 1 1 calc R
O5 O 0.07055(19) 0.8174(6) 0.2808(3) 0.0451(19) Uani 1 1 d .
N1 N 0.0534(2) 0.6400(7) 0.2895(3) 0.035(2) Uani 1 1 d .
H1N H 0.0512 0.5719 0.2765 0.043 Uiso 1 1 calc R
C13 C 0.1600(3) 0.5193(8) 0.2283(4) 0.031(3) Uani 1 1 d .
C27 C 0.1036(3) 0.1485(8) 0.3630(4) 0.030(2) Uani 1 1 d .
C11 C 0.1483(3) 0.3980(8) 0.1494(4) 0.033(3) Uani 1 1 d .
C47 C 0.0904(3) 0.3575(8) 0.4284(4) 0.036(3) Uani 1 1 d .
H47A H 0.1135 0.3446 0.4659 0.044 Uiso 1 1 calc R
H47B H 0.0682 0.3034 0.4228 0.044 Uiso 1 1 calc R
C22 C 0.1257(3) 0.2426(8) 0.3891(4) 0.030(3) Uani 1 1 d .
C2 C 0.2113(3) 0.5041(8) 0.3292(4) 0.037(3) Uani 1 1 d .
C25 C 0.1680(3) 0.0423(9) 0.4064(4) 0.039(3) Uani 1 1 d .
C33 C 0.1630(3) 0.3379(8) 0.1106(4) 0.037(3) Uani 1 1 d .
C24 C 0.1885(3) 0.1416(9) 0.4283(4) 0.035(3) Uani 1 1 d .
H24 H 0.2177 0.1393 0.4494 0.042 Uiso 1 1 calc R
C4 C 0.2693(3) 0.3781(9) 0.3813(4) 0.040(3) Uani 1 1 d .
C5 C 0.2505(3) 0.3519(8) 0.4143(4) 0.037(3) Uani 1 1 d .
H5 H 0.2645 0.3022 0.4446 0.045 Uiso 1 1 calc R
C20 C 0.0443(2) 0.3039(8) 0.1878(4) 0.028(2) Uani 1 1 d .
C26 C 0.1256(3) 0.0500(8) 0.3724(4) 0.038(3) Uani 1 1 d .
H26 H 0.1110 -0.0156 0.3548 0.046 Uiso 1 1 calc R
C3 C 0.2493(3) 0.4554(9) 0.3378(4) 0.040(3) Uani 1 1 d .
H3 H 0.2616 0.4751 0.3139 0.047 Uiso 1 1 calc R
C29 C 0.3117(3) 0.3284(10) 0.3912(5) 0.054(3) Uani 1 1 d .
C23 C 0.1688(3) 0.2440(8) 0.4211(4) 0.032(2) Uani 1 1 d .
C18 C 0.0393(3) 0.1012(9) 0.1712(5) 0.040(3) Uani 1 1 d .
C21 C 0.0579(3) 0.1551(9) 0.3224(4) 0.042(3) Uani 1 1 d .
H21A H 0.0448 0.2150 0.3345 0.050 Uiso 1 1 calc R
H21B H 0.0444 0.0842 0.3234 0.050 Uiso 1 1 calc R
C8 C 0.1185(3) 0.5107(8) 0.2164(4) 0.034(3) Uani 1 1 d .
C17 C 0.0464(2) 0.0909(9) 0.2266(4) 0.033(3) Uani 1 1 d .
H17 H 0.0481 0.0178 0.2410 0.039 Uiso 1 1 calc R
C28 C 0.1923(3) 0.3506(8) 0.4427(4) 0.036(3) Uani 1 1 d .
H28A H 0.1731 0.4081 0.4442 0.043 Uiso 1 1 calc R
H28B H 0.2139 0.3386 0.4814 0.043 Uiso 1 1 calc R
C49 C 0.0390(3) 0.6654(8) 0.3322(4) 0.039(3) Uani 1 1 d .
H49A H 0.0177 0.6108 0.3297 0.047 Uiso 1 1 calc R
H49B H 0.0262 0.7402 0.3252 0.047 Uiso 1 1 calc R
C16 C 0.0511(3) 0.1778(9) 0.2623(4) 0.032(3) Uani 1 1 d .
C9 C 0.0917(3) 0.4404(8) 0.1739(4) 0.035(3) Uani 1 1 d .
C19 C 0.0386(3) 0.2105(10) 0.1529(4) 0.044(3) Uani 1 1 d .
H19 H 0.0340 0.2225 0.1153 0.053 Uiso 1 1 calc R
C7 C 0.1902(3) 0.5815(7) 0.2802(4) 0.035(3) Uani 1 1 d .
H7A H 0.2113 0.6188 0.2717 0.043 Uiso 1 1 calc R
H7B H 0.1751 0.6394 0.2903 0.043 Uiso 1 1 calc R
C1 C 0.1938(3) 0.4693(8) 0.3646(4) 0.035(3) Uani 1 1 d .
C10 C 0.1066(3) 0.3893(8) 0.1396(4) 0.036(3) Uani 1 1 d .
H10 H 0.0881 0.3471 0.1085 0.043 Uiso 1 1 calc R
C45 C 0.0888(3) 0.6755(8) 0.2331(4) 0.033(3) Uani 1 1 d .
H45A H 0.0677 0.6741 0.1936 0.039 Uiso 1 1 calc R
H45B H 0.1117 0.7245 0.2359 0.039 Uiso 1 1 calc R
C15 C 0.0507(3) 0.2858(9) 0.2427(4) 0.034(3) Uani 1 1 d .
C14 C 0.0474(3) 0.4178(8) 0.1653(4) 0.033(3) Uani 1 1 d .
H14A H 0.0391 0.4754 0.1849 0.040 Uiso 1 1 calc R
H14B H 0.0284 0.4217 0.1249 0.040 Uiso 1 1 calc R
C50 C 0.0742(3) 0.6619(8) 0.3899(4) 0.040(3) Uani 1 1 d .
H50A H 0.0962 0.7132 0.3917 0.048 Uiso 1 1 calc R
H50B H 0.0644 0.6870 0.4176 0.048 Uiso 1 1 calc R
C48 C 0.0742(3) 0.4750(9) 0.4247(4) 0.032(3) Uani 1 1 d .
C12 C 0.1736(3) 0.4654(8) 0.1935(4) 0.037(3) Uani 1 1 d .
H12 H 0.2016 0.4749 0.2001 0.044 Uiso 1 1 calc R
C6 C 0.2123(3) 0.3921(8) 0.4072(4) 0.035(3) Uani 1 1 d .
C32 C 0.3134(4) 0.2064(11) 0.4072(6) 0.085(4) Uani 1 1 d .
H32A H 0.2909 0.1661 0.3774 0.128 Uiso 1 1 calc R
H32B H 0.3107 0.1999 0.4422 0.128 Uiso 1 1 calc R
H32C H 0.3400 0.1748 0.4123 0.128 Uiso 1 1 calc R
C46 C 0.0697(3) 0.7200(10) 0.2703(4) 0.037(3) Uani 1 1 d .
C43 C 0.1739(4) -0.1326(9) 0.4588(6) 0.082(5) Uani 1 1 d .
H43A H 0.1806 -0.0881 0.4926 0.124 Uiso 1 1 calc R
H43B H 0.1878 -0.2047 0.4693 0.124 Uiso 1 1 calc R
H43C H 0.1440 -0.1439 0.4392 0.124 Uiso 1 1 calc R
C30 C 0.3187(4) 0.3349(14) 0.3390(6) 0.115(6) Uani 1 1 d .
H30A H 0.3208 0.4129 0.3301 0.173 Uiso 1 1 calc R
H30B H 0.2955 0.2998 0.3077 0.173 Uiso 1 1 calc R
H30C H 0.3444 0.2961 0.3457 0.173 Uiso 1 1 calc R
C42 C 0.2365(3) -0.0605(10) 0.4529(5) 0.063(3) Uani 1 1 d .
H42A H 0.2471 -0.0230 0.4291 0.095 Uiso 1 1 calc R
H42B H 0.2489 -0.1345 0.4630 0.095 Uiso 1 1 calc R
H42C H 0.2435 -0.0169 0.4871 0.095 Uiso 1 1 calc R
C41 C 0.1885(3) -0.0720(9) 0.4205(5) 0.054(3) Uani 1 1 d .
C37 C 0.0381(3) 0.0039(10) 0.1368(5) 0.066(4) Uani 1 1 d D
C35 C 0.1485(4) 0.3963(11) 0.0570(5) 0.087(5) Uani 1 1 d .
H35A H 0.1183 0.4010 0.0397 0.130 Uiso 1 1 calc R
H35B H 0.1573 0.3557 0.0321 0.130 Uiso 1 1 calc R
H35C H 0.1602 0.4714 0.0633 0.130 Uiso 1 1 calc R
C38 C 0.0806(4) -0.0565(12) 0.1636(6) 0.099(5) Uani 1 1 d D
H38A H 0.0874 -0.0758 0.2025 0.149 Uiso 1 1 calc R
H38B H 0.1021 -0.0073 0.1628 0.149 Uiso 1 1 calc R
H38C H 0.0793 -0.1243 0.1425 0.149 Uiso 1 1 calc R
C39 C 0.0080(4) -0.0854(9) 0.1403(5) 0.068(4) Uani 1 1 d D
H39A H 0.0163 -0.1047 0.1796 0.102 Uiso 1 1 calc R
H39B H 0.0091 -0.1519 0.1197 0.102 Uiso 1 1 calc R
H39C H -0.0202 -0.0558 0.1238 0.102 Uiso 1 1 calc R
C31 C 0.3450(3) 0.3877(13) 0.4398(7) 0.124(7) Uani 1 1 d .
H31A H 0.3703 0.3431 0.4543 0.186 Uiso 1 1 calc R
H31B H 0.3360 0.3986 0.4693 0.186 Uiso 1 1 calc R
H31C H 0.3503 0.4600 0.4273 0.186 Uiso 1 1 calc R
C40 C 0.0338(5) 0.0249(10) 0.0805(5) 0.093(5) Uani 1 1 d .
H40A H 0.0365 -0.0452 0.0636 0.139 Uiso 1 1 calc R
H40B H 0.0554 0.0765 0.0823 0.139 Uiso 1 1 calc R
H40C H 0.0066 0.0576 0.0576 0.139 Uiso 1 1 calc R
C34 C 0.2109(3) 0.3316(13) 0.1377(5) 0.090(5) Uani 1 1 d .
H34A H 0.2195 0.2751 0.1184 0.135 Uiso 1 1 calc R
H34B H 0.2213 0.3117 0.1773 0.135 Uiso 1 1 calc R
H34C H 0.2221 0.4039 0.1345 0.135 Uiso 1 1 calc R
C44 C 0.1796(4) -0.1388(11) 0.3679(6) 0.093(5) Uani 1 1 d .
H44A H 0.1903 -0.0989 0.3448 0.139 Uiso 1 1 calc R
H44B H 0.1497 -0.1490 0.3466 0.139 Uiso 1 1 calc R
H44C H 0.1931 -0.2115 0.3783 0.139 Uiso 1 1 calc R

loop_
_atom_site_aniso_label
_atom_site_aniso_U_11
_atom_site_aniso_U_22
_atom_site_aniso_U_33
_atom_site_aniso_U_23
_atom_site_aniso_U_13
_atom_site_aniso_U_12
O1B 0.023(4) 0.055(5) 0.048(5) 0.000(4) 0.014(4) 0.003(3)
C2B 0.045(7) 0.052(7) 0.039(7) -0.002(6) 0.020(6) 0.000(6)
C36 0.131(14) 0.092(12) 0.170(16) -0.059(11) 0.123(13) -0.032(10)
C3B 0.057(8) 0.062(8) 0.042(7) -0.007(6) 0.015(7) 0.001(6)
C1B 0.027(6) 0.046(7) 0.053(8) -0.001(6) 0.014(6) 0.004(5)
C1A 0.023(6) 0.078(8) 0.051(7) -0.007(6) 0.019(6) 0.009(6)
C2A 0.050(9) 0.210(14) 0.107(10) 0.010(10) -0.005(9) 0.037(10)
N1A 0.038(8) 0.282(16) 0.135(11) -0.032(11) 0.018(8) 0.073(9)
O4 0.022(4) 0.051(5) 0.035(4) -0.001(3) 0.007(3) 0.003(4)
O2 0.025(4) 0.036(4) 0.038(4) 0.003(3) 0.017(3) -0.001(3)
O3 0.023(4) 0.043(5) 0.035(4) -0.001(4) 0.006(3) -0.001(3)
O6 0.019(4) 0.068(5) 0.052(5) 0.007(4) 0.020(4) 0.008(4)
O1 0.017(4) 0.056(5) 0.044(5) 0.003(4) 0.007(3) 0.005(3)
N2 0.019(5) 0.049(6) 0.039(5) -0.001(5) 0.010(4) 0.006(4)
O5 0.034(4) 0.032(5) 0.066(5) 0.002(4) 0.019(4) 0.002(4)
N1 0.026(5) 0.042(6) 0.036(5) -0.010(4) 0.012(4) 0.002(4)
C13 0.014(6) 0.036(6) 0.028(6) -0.002(5) -0.004(5) -0.001(5)
C27 0.023(6) 0.028(6) 0.034(7) -0.019(5) 0.008(5) -0.004(5)
C11 0.017(6) 0.041(7) 0.038(7) 0.003(6) 0.009(5) 0.001(5)
C47 0.030(6) 0.041(7) 0.036(7) 0.010(5) 0.014(5) 0.013(5)
C22 0.034(7) 0.033(7) 0.030(6) 0.013(5) 0.020(6) 0.012(6)
C2 0.037(7) 0.039(6) 0.029(7) 0.006(5) 0.008(6) -0.007(5)
C25 0.019(7) 0.058(8) 0.034(7) -0.004(6) 0.007(6) -0.003(6)
C33 0.038(7) 0.038(7) 0.030(7) -0.003(5) 0.010(6) -0.005(5)
C24 0.007(5) 0.053(8) 0.036(7) -0.014(6) 0.001(5) -0.010(6)
C4 0.016(6) 0.063(8) 0.036(7) 0.005(6) 0.005(6) 0.011(6)
C5 0.029(7) 0.052(7) 0.025(6) 0.000(5) 0.007(6) -0.007(5)
C20 0.009(5) 0.036(7) 0.041(7) 0.004(6) 0.014(5) 0.005(4)
C26 0.035(7) 0.035(7) 0.046(7) 0.000(5) 0.018(6) -0.012(6)
C3 0.010(6) 0.057(7) 0.044(7) -0.008(6) 0.006(5) 0.000(5)
C29 0.024(7) 0.069(9) 0.067(9) 0.013(7) 0.019(6) 0.009(6)
C23 0.010(6) 0.045(7) 0.026(6) -0.007(5) -0.006(5) -0.005(5)
C18 0.036(7) 0.034(7) 0.057(9) -0.012(6) 0.026(6) -0.003(5)
C21 0.018(6) 0.053(7) 0.041(7) 0.008(6) 0.001(5) 0.002(5)
C8 0.029(7) 0.028(6) 0.039(7) 0.013(6) 0.011(6) 0.005(5)
C17 0.012(5) 0.039(7) 0.046(8) -0.007(6) 0.011(5) -0.006(5)
C28 0.021(6) 0.048(7) 0.027(6) 0.010(5) -0.001(5) 0.000(5)
C49 0.026(6) 0.046(7) 0.044(7) 0.000(6) 0.013(6) 0.012(5)
C16 0.014(5) 0.037(7) 0.042(7) 0.005(6) 0.009(5) 0.003(5)
C9 0.026(6) 0.041(7) 0.031(7) 0.010(6) 0.007(6) 0.006(5)
C19 0.031(7) 0.061(9) 0.036(7) 0.004(7) 0.011(6) -0.007(6)
C7 0.028(6) 0.031(6) 0.046(7) 0.001(6) 0.014(6) -0.005(5)
C1 0.018(6) 0.036(7) 0.045(7) -0.002(6) 0.010(6) -0.002(5)
C10 0.034(7) 0.046(7) 0.018(6) 0.002(5) 0.001(5) 0.006(5)
C45 0.014(5) 0.035(7) 0.036(6) -0.002(5) -0.001(5) 0.001(5)
C15 0.018(6) 0.039(8) 0.036(7) -0.002(6) 0.005(5) 0.001(5)
C14 0.009(5) 0.057(7) 0.027(6) 0.011(5) 0.002(5) -0.001(5)
C50 0.027(6) 0.032(7) 0.060(8) -0.001(6) 0.019(6) 0.003(5)
C48 0.009(6) 0.055(8) 0.021(6) 0.001(5) -0.004(5) -0.016(6)
C12 0.019(6) 0.039(7) 0.045(7) 0.004(6) 0.008(6) 0.005(5)
C6 0.021(6) 0.041(7) 0.037(7) 0.002(6) 0.006(6) -0.005(5)
C32 0.058(9) 0.088(11) 0.123(12) 0.032(9) 0.051(9) 0.034(8)
C46 0.020(6) 0.042(8) 0.041(7) 0.011(6) 0.005(5) -0.005(6)
C43 0.047(8) 0.041(8) 0.154(14) 0.031(8) 0.039(9) 0.003(6)
C30 0.065(10) 0.200(18) 0.108(12) 0.079(12) 0.064(10) 0.080(11)
C42 0.028(7) 0.066(8) 0.078(9) -0.007(7) 0.007(7) 0.002(6)
C41 0.031(7) 0.040(7) 0.071(9) -0.019(7) 0.004(6) 0.009(6)
C37 0.079(10) 0.054(8) 0.080(10) -0.006(8) 0.049(8) -0.013(7)
C35 0.122(12) 0.091(10) 0.055(9) 0.025(8) 0.046(9) 0.056(9)
C38 0.089(12) 0.100(12) 0.101(12) 0.002(10) 0.035(10) 0.023(10)
C39 0.091(10) 0.064(9) 0.045(8) -0.016(7) 0.025(7) -0.022(8)
C31 0.013(7) 0.128(14) 0.187(17) -0.070(13) 0.004(9) 0.005(8)
C40 0.175(16) 0.051(9) 0.062(10) -0.002(7) 0.062(11) -0.012(9)
C34 0.038(8) 0.164(15) 0.060(9) -0.033(9) 0.014(7) 0.025(8)
C44 0.043(8) 0.083(10) 0.110(12) -0.041(9) -0.006(8) 0.021(7)

loop_
_atom_type_symbol
_atom_type_description
_atom_type_scat_dispersion_real
_atom_type_scat_dispersion_imag
_atom_type_scat_source
C C 0.0033 0.0016 'International Tables Vol C Tables 4.2.6.8 and 6.1.1.4'
H H 0.0000 0.0000 'International Tables Vol C Tables 4.2.6.8 and 6.1.1.4'
O O 0.0106 0.0060 'International Tables Vol C Tables 4.2.6.8 and 6.1.1.4'
N N 0.0061 0.0033 'International Tables Vol C Tables 4.2.6.8 and 6.1.1.4'

loop_
_geom_angle_atom_site_label_1
_geom_angle_atom_site_label_2
_geom_angle_atom_site_label_3
_geom_angle
C2B O1B H1B 109.5
O1B C2B C1B 108.2(8)
O1B C2B C3B 107.9(8)
C1B C2B C3B 112.9(9)
O1B C2B H2B 109.3
C1B C2B H2B 109.3
C3B C2B H2B 109.3
C33 C36 H36A 109.5
C33 C36 H36B 109.5
H36A C36 H36B 109.5
C33 C36 H36C 109.5
H36A C36 H36C 109.5
H36B C36 H36C 109.5
C2B C3B H3B1 109.5
C2B C3B H3B2 109.5
H3B1 C3B H3B2 109.5
C2B C3B H3B3 109.5
H3B1 C3B H3B3 109.5
H3B2 C3B H3B3 109.5
C2B C1B H1B1 109.5
C2B C1B H1B2 109.5
H1B1 C1B H1B2 109.5
C2B C1B H1B3 109.5
H1B1 C1B H1B3 109.5
H1B2 C1B H1B3 109.5
C2A C1A H1A1 109.5
C2A C1A H1A2 109.5
H1A1 C1A H1A2 109.5
C2A C1A H1A3 109.5
H1A1 C1A H1A3 109.5
H1A2 C1A H1A3 109.5
N1A C2A C1A 166(2)
C22 O4 C47 114.1(7)
C8 O2 C45 114.5(7)
C15 O3 H3H 109.5
C1 O1 H1 109.5
C48 N2 C50 121.6(8)
C48 N2 H2 119.2
C50 N2 H2 119.2
C46 N1 C49 120.4(8)
C46 N1 H1N 119.8
C49 N1 H1N 119.8
C12 C13 C8 118.3(9)
C12 C13 C7 120.8(8)
C8 C13 C7 120.9(9)
C22 C27 C26 117.0(8)
C22 C27 C21 121.2(9)
C26 C27 C21 121.7(9)
C12 C11 C10 116.9(9)
C12 C11 C33 123.3(8)
C10 C11 C33 119.7(9)
O4 C47 C48 108.6(8)
O4 C47 H47A 110.0
C48 C47 H47A 110.0
O4 C47 H47B 110.0
C48 C47 H47B 110.0
H47A C47 H47B 108.4
C27 C22 O4 119.7(8)
C27 C22 C23 123.5(9)
O4 C22 C23 116.8(9)
C1 C2 C3 117.0(9)
C1 C2 C7 123.9(9)
C3 C2 C7 118.9(9)
C24 C25 C26 116.3(9)
C24 C25 C41 124.0(9)
C26 C25 C41 119.5(9)
C35 C33 C36 109.2(11)
C35 C33 C11 110.2(9)
C36 C33 C11 110.1(9)
C35 C33 C34 109.1(10)
C36 C33 C34 107.5(10)
C11 C33 C34 110.7(8)
C25 C24 C23 124.0(8)
C25 C24 H24 118.0
C23 C24 H24 118.0
C5 C4 C3 117.4(9)
C5 C4 C29 122.2(10)
C3 C4 C29 120.3(9)
C4 C5 C6 125.1(10)
C4 C5 H5 117.5
C6 C5 H5 117.5
C15 C20 C19 118.2(9)
C15 C20 C14 123.2(9)
C19 C20 C14 118.4(9)
C27 C26 C25 123.3(9)
C27 C26 H26 118.3
C25 C26 H26 118.3
C4 C3 C2 121.2(9)
C4 C3 H3 119.4
C2 C3 H3 119.4
C31 C29 C30 111.7(12)
C31 C29 C32 107.4(11)
C30 C29 C32 107.6(11)
C31 C29 C4 108.5(9)
C30 C29 C4 111.9(9)
C32 C29 C4 109.8(9)
C24 C23 C22 115.6(9)
C24 C23 C28 122.4(8)
C22 C23 C28 121.9(9)
C17 C18 C19 114.8(9)
C17 C18 C37 121.9(10)
C19 C18 C37 122.8(11)
C27 C21 C16 112.2(8)
C27 C21 H21A 109.2
C16 C21 H21A 109.2
C27 C21 H21B 109.2
C16 C21 H21B 109.2
H21A C21 H21B 107.9
C13 C8 C9 121.3(9)
C13 C8 O2 119.1(9)
C9 C8 O2 119.3(8)
C16 C17 C18 125.2(10)
C16 C17 H17 117.4
C18 C17 H17 117.4
C6 C28 C23 112.8(8)
C6 C28 H28A 109.0
C23 C28 H28A 109.0
C6 C28 H28B 109.0
C23 C28 H28B 109.0
H28A C28 H28B 107.8
N1 C49 C50 110.9(7)
N1 C49 H49A 109.5
C50 C49 H49A 109.5
N1 C49 H49B 109.5
C50 C49 H49B 109.5
H49A C49 H49B 108.1
C17 C16 C15 118.3(9)
C17 C16 C21 120.0(9)
C15 C16 C21 121.7(9)
C10 C9 C8 118.0(9)
C10 C9 C14 120.0(9)
C8 C9 C14 122.0(9)
C18 C19 C20 123.1(10)
C18 C19 H19 118.4
C20 C19 H19 118.4
C2 C7 C13 111.5(7)
C2 C7 H7A 109.3
C13 C7 H7A 109.3
C2 C7 H7B 109.3
C13 C7 H7B 109.3
H7A C7 H7B 108.0
C6 C1 O1 116.4(9)
C6 C1 C2 123.2(9)
O1 C1 C2 120.4(9)
C9 C10 C11 122.2(9)
C9 C10 H10 118.9
C11 C10 H10 118.9
O2 C45 C46 108.9(8)
O2 C45 H45A 109.9
C46 C45 H45A 109.9
O2 C45 H45B 109.9
C46 C45 H45B 109.9
H45A C45 H45B 108.3
O3 C15 C20 115.7(9)
O3 C15 C16 123.9(9)
C20 C15 C16 120.4(9)
C20 C14 C9 110.7(7)
C20 C14 H14A 109.5
C9 C14 H14A 109.5
C20 C14 H14B 109.5
C9 C14 H14B 109.5
H14A C14 H14B 108.1
N2 C50 C49 110.8(8)
N2 C50 H50A 109.5
C49 C50 H50A 109.5
N2 C50 H50B 109.5
C49 C50 H50B 109.5
H50A C50 H50B 108.1
O6 C48 N2 125.7(10)
O6 C48 C47 118.9(9)
N2 C48 C47 115.4(9)
C13 C12 C11 122.9(9)
C13 C12 H12 118.6
C11 C12 H12 118.6
C5 C6 C1 116.0(9)
C5 C6 C28 121.2(9)
C1 C6 C28 122.8(9)
C29 C32 H32A 109.5
C29 C32 H32B 109.5
H32A C32 H32B 109.5
C29 C32 H32C 109.5
H32A C32 H32C 109.5
H32B C32 H32C 109.5
O5 C46 N1 125.8(10)
O5 C46 C45 121.2(9)
N1 C46 C45 113.0(10)
C41 C43 H43A 109.5
C41 C43 H43B 109.5
H43A C43 H43B 109.5
C41 C43 H43C 109.5
H43A C43 H43C 109.5
H43B C43 H43C 109.5
C29 C30 H30A 109.5
C29 C30 H30B 109.5
H30A C30 H30B 109.5
C29 C30 H30C 109.5
H30A C30 H30C 109.5
H30B C30 H30C 109.5
C41 C42 H42A 109.5
C41 C42 H42B 109.5
H42A C42 H42B 109.5
C41 C42 H42C 109.5
H42A C42 H42C 109.5
H42B C42 H42C 109.5
C43 C41 C44 111.4(11)
C43 C41 C25 108.9(9)
C44 C41 C25 111.4(10)
C43 C41 C42 107.2(10)
C44 C41 C42 107.0(9)
C25 C41 C42 110.8(9)
C40 C37 C18 117.3(11)
C40 C37 C39 114.7(10)
C18 C37 C39 110.1(9)
C40 C37 C38 101.1(10)
C18 C37 C38 109.3(10)
C39 C37 C38 102.7(10)
C33 C35 H35A 109.5
C33 C35 H35B 109.5
H35A C35 H35B 109.5
C33 C35 H35C 109.5
H35A C35 H35C 109.5
H35B C35 H35C 109.5
C37 C38 H38A 109.5
C37 C38 H38B 109.5
H38A C38 H38B 109.5
C37 C38 H38C 109.5
H38A C38 H38C 109.5
H38B C38 H38C 109.5
C37 C39 H39A 109.5
C37 C39 H39B 109.5
H39A C39 H39B 109.5
C37 C39 H39C 109.5
H39A C39 H39C 109.5
H39B C39 H39C 109.5
C29 C31 H31A 109.5
C29 C31 H31B 109.5
H31A C31 H31B 109.5
C29 C31 H31C 109.5
H31A C31 H31C 109.5
H31B C31 H31C 109.5
C37 C40 H40A 109.5
C37 C40 H40B 109.5
H40A C40 H40B 109.5
C37 C40 H40C 109.5
H40A C40 H40C 109.5
H40B C40 H40C 109.5
C33 C34 H34A 109.5
C33 C34 H34B 109.5
H34A C34 H34B 109.5
C33 C34 H34C 109.5
H34A C34 H34C 109.5
H34B C34 H34C 109.5
C41 C44 H44A 109.5
C41 C44 H44B 109.5
H44A C44 H44B 109.5
C41 C44 H44C 109.5
H44A C44 H44C 109.5
H44B C44 H44C 109.5

loop_
_geom_bond_atom_site_label_1
_geom_bond_atom_site_label_2
_geom_bond_distance
O1B C2B 1.424(11)
O1B H1B 0.8400
C2B C1B 1.476(13)
C2B C3B 1.539(14)
C2B H2B 1.0000
C36 C33 1.507(15)
C36 H36A 0.9800
C36 H36B 0.9800
C36 H36C 0.9800
C3B H3B1 0.9800
C3B H3B2 0.9800
C3B H3B3 0.9800
C1B H1B1 0.9800
C1B H1B2 0.9800
C1B H1B3 0.9800
C1A C2A 1.51(2)
C1A H1A1 0.9800
C1A H1A2 0.9800
C1A H1A3 0.9800
C2A N1A 1.081(18)
O4 C22 1.402(10)
O4 C47 1.462(10)
O2 C8 1.406(11)
O2 C45 1.432(10)
O3 C15 1.383(11)
O3 H3H 0.8400
O6 C48 1.212(10)
O1 C1 1.406(10)
O1 H1 0.8400
N2 C48 1.328(11)
N2 C50 1.458(11)
N2 H2 0.8800
O5 C46 1.203(11)
N1 C46 1.339(12)
N1 C49 1.472(11)
N1 H1N 0.8800
C13 C12 1.386(13)
C13 C8 1.388(13)
C13 C7 1.526(12)
C27 C22 1.383(12)
C27 C26 1.386(12)
C27 C21 1.524(12)
C11 C12 1.388(13)
C11 C10 1.410(12)
C11 C33 1.532(13)
C47 C48 1.517(13)
C47 H47A 0.9900
C47 H47B 0.9900
C22 C23 1.406(13)
C2 C1 1.407(13)
C2 C3 1.412(13)
C2 C7 1.507(13)
C25 C24 1.391(13)
C25 C26 1.395(13)
C25 C41 1.530(14)
C33 C35 1.464(14)
C33 C34 1.551(14)
C24 C23 1.393(13)
C24 H24 0.9500
C4 C5 1.359(13)
C4 C3 1.411(13)
C4 C29 1.549(13)
C5 C6 1.389(13)
C5 H5 0.9500
C20 C15 1.392(13)
C20 C19 1.414(13)
C20 C14 1.518(12)
C26 H26 0.9500
C3 H3 0.9500
C29 C31 1.503(16)
C29 C30 1.515(15)
C29 C32 1.522(16)
C23 C28 1.506(13)
C18 C17 1.386(13)
C18 C19 1.398(14)
C18 C37 1.474(15)
C21 C16 1.528(13)
C21 H21A 0.9900
C21 H21B 0.9900
C8 C9 1.402(13)
C17 C16 1.372(13)
C17 H17 0.9500
C28 C6 1.501(13)
C28 H28A 0.9900
C28 H28B 0.9900
C49 C50 1.500(13)
C49 H49A 0.9900
C49 H49B 0.9900
C16 C15 1.398(13)
C9 C10 1.387(13)
C9 C14 1.533(12)
C19 H19 0.9500
C7 H7A 0.9900
C7 H7B 0.9900
C1 C6 1.389(13)
C10 H10 0.9500
C45 C46 1.527(13)
C45 H45A 0.9900
C45 H45B 0.9900
C14 H14A 0.9900
C14 H14B 0.9900
C50 H50A 0.9900
C50 H50B 0.9900
C12 H12 0.9500
C32 H32A 0.9800
C32 H32B 0.9800
C32 H32C 0.9800
C43 C41 1.519(16)
C43 H43A 0.9800
C43 H43B 0.9800
C43 H43C 0.9800
C30 H30A 0.9800
C30 H30B 0.9800
C30 H30C 0.9800
C42 C41 1.561(14)
C42 H42A 0.9800
C42 H42B 0.9800
C42 H42C 0.9800
C41 C44 1.520(15)
C37 C40 1.456(15)
C37 C39 1.558(11)
C37 C38 1.558(11)
C35 H35A 0.9800
C35 H35B 0.9800
C35 H35C 0.9800
C38 H38A 0.9800
C38 H38B 0.9800
C38 H38C 0.9800
C39 H39A 0.9800
C39 H39B 0.9800
C39 H39C 0.9800
C31 H31A 0.9800
C31 H31B 0.9800
C31 H31C 0.9800
C40 H40A 0.9800
C40 H40B 0.9800
C40 H40C 0.9800
C34 H34A 0.9800
C34 H34B 0.9800
C34 H34C 0.9800
C44 H44A 0.9800
C44 H44B 0.9800
C44 H44C 0.9800

loop_
_geom_hbond_atom_site_label_D
_geom_hbond_atom_site_label_H
_geom_hbond_atom_site_label_A
_geom_hbond_distance_DH
_geom_hbond_distance_HA
_geom_hbond_distance_DA
_geom_hbond_angle_DHA
O1B H1B O6 0.84 2.01 2.829(9) 163.3
O3 H3H O4 0.84 2.01 2.715(9) 140.9
O1 H1 O2 0.84 1.87 2.701(9) 172.9
N2 H2 O1 0.88 2.25 3.100(10) 161.4
N1 H1N O3 0.88 2.32 3.159(10) 160.2

loop_
_geom_torsion_atom_site_label_1
_geom_torsion_atom_site_label_2
_geom_torsion_atom_site_label_3
_geom_torsion_atom_site_label_4
_geom_torsion
C22 O4 C47 C48 171.6(7)
C26 C27 C22 O4 -174.6(8)
C21 C27 C22 O4 9.9(13)
C26 C27 C22 C23 4.1(14)
C21 C27 C22 C23 -171.4(9)
C47 O4 C22 C27 87.7(10)
C47 O4 C22 C23 -91.1(9)
C12 C11 C33 C35 -102.8(12)
C10 C11 C33 C35 74.9(12)
C12 C11 C33 C36 136.7(11)
C10 C11 C33 C36 -45.7(13)
C12 C11 C33 C34 17.9(14)
C10 C11 C33 C34 -164.4(10)
C26 C25 C24 C23 4.3(14)
C41 C25 C24 C23 -171.6(10)
C3 C4 C5 C6 2.5(15)
C29 C4 C5 C6 -178.9(10)
C22 C27 C26 C25 0.1(14)
C21 C27 C26 C25 175.6(9)
C24 C25 C26 C27 -4.1(14)
C41 C25 C26 C27 171.9(9)
C5 C4 C3 C2 0.4(15)
C29 C4 C3 C2 -178.2(9)
C1 C2 C3 C4 -2.0(14)
C7 C2 C3 C4 -176.8(9)
C5 C4 C29 C31 -77.3(14)
C3 C4 C29 C31 101.2(13)
C5 C4 C29 C30 159.0(12)
C3 C4 C29 C30 -22.5(15)
C5 C4 C29 C32 39.7(14)
C3 C4 C29 C32 -141.8(11)
C25 C24 C23 C22 -0.5(14)
C25 C24 C23 C28 -176.6(9)
C27 C22 C23 C24 -3.9(13)
O4 C22 C23 C24 174.8(8)
C27 C22 C23 C28 172.2(9)
O4 C22 C23 C28 -9.1(12)
C22 C27 C21 C16 88.2(11)
C26 C27 C21 C16 -87.1(11)
C12 C13 C8 C9 6.5(14)
C7 C13 C8 C9 -170.4(8)
C12 C13 C8 O2 -179.5(8)
C7 C13 C8 O2 3.7(13)
C45 O2 C8 C13 91.6(10)
C45 O2 C8 C9 -94.3(9)
C19 C18 C17 C16 2.2(14)
C37 C18 C17 C16 174.7(8)
C24 C23 C28 C6 76.5(11)
C22 C23 C28 C6 -99.3(11)
C46 N1 C49 C50 -83.8(10)
C18 C17 C16 C15 -3.0(13)
C18 C17 C16 C21 178.8(8)
C27 C21 C16 C17 92.1(10)
C27 C21 C16 C15 -86.1(11)
C13 C8 C9 C10 -7.4(13)
O2 C8 C9 C10 178.6(8)
C13 C8 C9 C14 171.6(8)
O2 C8 C9 C14 -2.4(13)
C17 C18 C19 C20 -0.3(14)
C37 C18 C19 C20 -172.8(8)
C15 C20 C19 C18 -0.5(13)
C14 C20 C19 C18 173.6(8)
C1 C2 C7 C13 -82.8(11)
C3 C2 C7 C13 91.7(10)
C12 C13 C7 C2 -83.3(11)
C8 C13 C7 C2 93.4(10)
C3 C2 C1 C6 0.9(14)
C7 C2 C1 C6 175.5(9)
C3 C2 C1 O1 -178.7(8)
C7 C2 C1 O1 -4.1(14)
C8 C9 C10 C11 5.8(14)
C14 C9 C10 C11 -173.2(8)
C12 C11 C10 C9 -3.3(14)
C33 C11 C10 C9 178.9(9)
C8 O2 C45 C46 173.6(8)
C19 C20 C15 O3 -179.4(7)
C14 C20 C15 O3 6.8(12)
C19 C20 C15 C16 -0.3(12)
C14 C20 C15 C16 -174.1(8)
C17 C16 C15 O3 -179.0(8)
C21 C16 C15 O3 -0.9(13)
C17 C16 C15 C20 1.9(12)
C21 C16 C15 C20 -179.9(8)
C15 C20 C14 C9 89.7(10)
C19 C20 C14 C9 -84.1(10)
C10 C9 C14 C20 75.6(11)
C8 C9 C14 C20 -103.4(10)
C48 N2 C50 C49 -84.6(10)
N1 C49 C50 N2 -65.1(10)
C50 N2 C48 O6 -9.2(14)
C50 N2 C48 C47 170.7(8)
O4 C47 C48 O6 152.6(8)
O4 C47 C48 N2 -27.3(11)
C8 C13 C12 C11 -3.9(14)
C7 C13 C12 C11 172.9(8)
C10 C11 C12 C13 2.3(14)
C33 C11 C12 C13 -179.9(9)
C4 C5 C6 C1 -3.5(15)
C4 C5 C6 C28 174.6(9)
O1 C1 C6 C5 -178.7(8)
C2 C1 C6 C5 1.7(14)
O1 C1 C6 C28 3.2(14)
C2 C1 C6 C28 -176.4(9)
C23 C28 C6 C5 -83.5(11)
C23 C28 C6 C1 94.4(11)
C49 N1 C46 O5 -7.7(14)
C49 N1 C46 C45 171.3(8)
O2 C45 C46 O5 148.5(9)
O2 C45 C46 N1 -30.6(10)
C24 C25 C41 C43 106.8(11)
C26 C25 C41 C43 -68.9(13)
C24 C25 C41 C44 -129.8(11)
C26 C25 C41 C44 54.4(13)
C24 C25 C41 C42 -10.9(15)
C26 C25 C41 C42 173.4(9)
C17 C18 C37 C40 -175.1(10)
C19 C18 C37 C40 -3.2(15)
C17 C18 C37 C39 51.2(13)
C19 C18 C37 C39 -136.8(10)
C17 C18 C37 C38 -60.9(13)
C19 C18 C37 C38 111.0(12)
